data_4064082
loop_
_publ_author_name
'Guerriero, Antonella'
'Erlandsson, Mikael'
'Ienco, Andrea'
'Krogstad, Donald A.'
'Peruzzini, Maurizio'
'Reginato, Gianna'
'Gonsalvi, Luca'

_publ_section_title
;
 Iridium(I) Complexes of Upper Rim Functionalized PTA Derivatives.
 Synthesis, Characterization, and Use in Catalytic Hydrogenations (PTA =
 1,3,5-Triaaza-7-phosphaadamantane)
;
_journal_issue 7
_journal_name_full Organometallics
_journal_page_first 1874
_journal_paper_doi 10.1021/om1011177
_journal_volume 30
_journal_year 2011
_chemical_compound_source 'synthesis as described'
_chemical_formula_moiety 'C15 H23 N4 O1 P1'
_chemical_formula_sum 'C15 H23 N4 O P'
_chemical_formula_weight 306.34
_chemical_name_systematic
;
 ?
;
_space_group_IT_number 14
_symmetry_cell_setting monoclinic
_symmetry_Int_Tables_number 14
_symmetry_space_group_name_Hall '-P 2ybc'
_symmetry_space_group_name_H-M 'P 1 21/c 1'
_atom_sites_solution_hydrogens geom
_atom_sites_solution_primary direct
_atom_sites_solution_secondary difmap
_audit_creation_date 2008-10-25T12:48:18-00:00
_audit_creation_method 'WinGX routine CIF_UPDATE'
_cell_angle_alpha 90
_cell_angle_beta 108.984(13)
_cell_angle_gamma 90
_cell_formula_units_Z 4
_cell_length_a 16.5675(19)
_cell_length_b 7.7963(8)
_cell_length_c 12.4241(16)
_cell_measurement_reflns_used 3726
_cell_measurement_temperature 298(2)
_cell_measurement_theta_max 32.2136
_cell_measurement_theta_min 3.8731
_cell_measurement_wavelength 0.71073
_cell_volume 1517.5(3)
_computing_cell_refinement
;
        CrysAlis RED, Oxford Diffraction Ltd.,
        Version 1.171.32.15 (release 10-01-2008 CrysAlis171 .NET)
        (compiled Jan 10 2008,16:37:18)
;
_computing_data_collection
;
        CrysAlis CCD, Oxford Diffraction Ltd.,
        Version 1.171.32.15 (release 10-01-2008 CrysAlis171 .NET)
        (compiled Jan 10 2008,16:37:18)
;
_computing_data_reduction
;
        CrysAlis RED, Oxford Diffraction Ltd.,
        Version 1.171.32.15 (release 10-01-2008 CrysAlis171 .NET)
        (compiled Jan 10 2008,16:37:18)
;
_computing_molecular_graphics 'Ortep-3 for Windows (Farrugia, 1997)'
_computing_publication_material 'WinGX publication routines (Farrugia, 1999)'
_computing_structure_refinement 'SHELXL-97 (Sheldrick, 1997)'
_computing_structure_solution 'SIR97 (Giacovazzo et al, 1997)'
_diffrn_ambient_temperature 298(2)
_diffrn_detector_area_resol_mean 16.4547
_diffrn_measured_fraction_theta_full 0.994
_diffrn_measured_fraction_theta_max 0.904
_diffrn_orient_matrix_UB_11 -0.0543954673
_diffrn_orient_matrix_UB_12 0.018230838
_diffrn_orient_matrix_UB_13 0.0035300786
_diffrn_orient_matrix_UB_21 0.0202439915
_diffrn_orient_matrix_UB_22 -0.02378509
_diffrn_orient_matrix_UB_23 0.0435693373
_diffrn_orient_matrix_UB_31 0.0168615461
_diffrn_orient_matrix_UB_32 0.0858685774
_diffrn_orient_matrix_UB_33 0.0113337865
_diffrn_radiation_monochromator graphite
_diffrn_radiation_probe x-ray
_diffrn_radiation_type MoK\a
_diffrn_radiation_wavelength 0.71069
_diffrn_reflns_av_R_equivalents 0.04
_diffrn_reflns_av_unetI/netI 0.0612
_diffrn_reflns_limit_h_max 24
_diffrn_reflns_limit_h_min -24
_diffrn_reflns_limit_k_max 11
_diffrn_reflns_limit_k_min -8
_diffrn_reflns_limit_l_max 18
_diffrn_reflns_limit_l_min -17
_diffrn_reflns_number 11990
_diffrn_reflns_theta_full 25
_diffrn_reflns_theta_max 32.36
_diffrn_reflns_theta_min 3.9
_exptl_absorpt_coefficient_mu 0.187
_exptl_absorpt_correction_T_max 0.9696
_exptl_absorpt_correction_T_min 0.873
_exptl_absorpt_correction_type multi-scan
_exptl_absorpt_process_details
;
        CrysAlis RED, Oxford Diffraction Ltd.,
        Version 1.171.32.15 (release 10-01-2008 CrysAlis171 .NET)
        (compiled Jan 10 2008,16:37:18)
        Empirical absorption correction using spherical harmonics,
 implemented in SCALE3 ABSPACK scaling algorithm.
;
_exptl_crystal_colour white
_exptl_crystal_density_diffrn 1.341
_exptl_crystal_density_method 'not measured'
_exptl_crystal_description cubic
_exptl_crystal_F_000 656
_exptl_crystal_size_max 0.4
_exptl_crystal_size_mid 0.2
_exptl_crystal_size_min 0.15
_refine_diff_density_max 0.378
_refine_diff_density_min -0.268
_refine_diff_density_rms 0.054
_refine_ls_extinction_method none
_refine_ls_goodness_of_fit_ref 0.946
_refine_ls_hydrogen_treatment mixed
_refine_ls_matrix_type full
_refine_ls_number_parameters 195
_refine_ls_number_reflns 4915
_refine_ls_number_restraints 0
_refine_ls_restrained_S_all 0.946
_refine_ls_R_factor_all 0.1047
_refine_ls_R_factor_gt 0.0566
_refine_ls_shift/su_max 0.001
_refine_ls_shift/su_mean 0
_refine_ls_structure_factor_coef Fsqd
_refine_ls_weighting_details 'calc w=1/[\s^2^(Fo^2^)+(0.0796P)^2^+0.0000P] where P=(Fo^2^+2Fc^2^)/3'
_refine_ls_weighting_scheme calc
_refine_ls_wR_factor_gt 0.1332
_refine_ls_wR_factor_ref 0.1479
_reflns_number_gt 2845
_reflns_number_total 4915
_reflns_threshold_expression >2sigma(I)
_cod_data_source_file om1011177_si_002.cif
_cod_data_source_block pant64a
_cod_database_code 4064082

loop_
_symmetry_equiv_pos_as_xyz
'x, y, z'
'-x, y+1/2, -z+1/2'
'-x, -y, -z'
'x, -y-1/2, z-1/2'

loop_
_atom_site_label
_atom_site_type_symbol
_atom_site_fract_x
_atom_site_fract_y
_atom_site_fract_z
_atom_site_U_iso_or_equiv
_atom_site_adp_type
_atom_site_occupancy
_atom_site_symmetry_multiplicity
_atom_site_calc_flag
_atom_site_refinement_flags
P1 P 0.55463(3) 0.04025(6) -0.10646(4) 0.03820(15) Uani 1 1 d .
C1 C 0.65965(10) -0.0267(2) -0.00307(14) 0.0302(3) Uani 1 1 d .
H1 H 0.6537 -0.0195 0.0727 0.036 Uiso 1 1 calc R
C2 C 0.59335(13) 0.0873(3) -0.22796(17) 0.0496(5) Uani 1 1 d .
H2A H 0.605 -0.0205 -0.259 0.06 Uiso 1 1 calc R
H2B H 0.548 0.1443 -0.287 0.06 Uiso 1 1 calc R
C3 C 0.56192(11) 0.2638(2) -0.05413(18) 0.0410(4) Uani 1 1 d .
H3A H 0.5152 0.329 -0.1052 0.049 Uiso 1 1 calc R
H3B H 0.5543 0.2634 0.0201 0.049 Uiso 1 1 calc R
C4 C 0.74085(12) 0.1084(2) -0.11299(17) 0.0423(4) Uani 1 1 d .
H4A H 0.7479 -0.0052 -0.1406 0.051 Uiso 1 1 calc R
H4B H 0.7931 0.1716 -0.1036 0.051 Uiso 1 1 calc R
C5 C 0.65641(13) 0.3611(2) -0.15485(17) 0.0442(5) Uani 1 1 d .
H5A H 0.6072 0.415 -0.2094 0.053 Uiso 1 1 calc R
H5B H 0.7055 0.4339 -0.1473 0.053 Uiso 1 1 calc R
C6 C 0.71479(11) 0.2612(2) 0.03585(15) 0.0352(4) Uani 1 1 d .
H6A H 0.7659 0.3296 0.0483 0.042 Uiso 1 1 calc R
H6B H 0.7048 0.2507 0.1083 0.042 Uiso 1 1 calc R
C7 C 0.67986(11) -0.2143(2) -0.02003(17) 0.0361(4) Uani 1 1 d .
H7 H 0.6736 -0.2325 -0.1004 0.043 Uiso 1 1 calc R
C8 C 0.76813(11) -0.2683(2) 0.05172(15) 0.0333(4) Uani 1 1 d .
C9 C 0.79114(12) -0.2839(3) 0.16868(17) 0.0471(5) Uani 1 1 d .
H9 H 0.7504 -0.2632 0.2038 0.056 Uiso 1 1 calc R
C10 C 0.87240(13) -0.3290(3) 0.23474(18) 0.0509(5) Uani 1 1 d .
H10 H 0.8849 -0.3407 0.313 0.061 Uiso 1 1 calc R
C11 C 0.93632(11) -0.3575(2) 0.18646(16) 0.0387(4) Uani 1 1 d .
C12 C 0.91218(12) -0.3475(2) 0.06857(17) 0.0445(5) Uani 1 1 d .
H12 H 0.9523 -0.37 0.0327 0.053 Uiso 1 1 calc R
C13 C 0.82996(12) -0.3048(2) 0.00368(16) 0.0402(4) Uani 1 1 d .
H13 H 0.816 -0.3006 -0.0751 0.048 Uiso 1 1 calc R
C14 C 1.08699(14) -0.3690(4) 0.2076(2) 0.0715(7) Uani 1 1 d .
H14A H 1.0745 -0.4245 0.1351 0.107 Uiso 1 1 calc R
H14B H 1.1392 -0.4141 0.2592 0.107 Uiso 1 1 calc R
H14C H 1.093 -0.2478 0.1987 0.107 Uiso 1 1 calc R
C15 C 1.04304(15) -0.3856(4) 0.3751(2) 0.0685(7) Uani 1 1 d .
H15A H 1.0413 -0.2674 0.3959 0.103 Uiso 1 1 calc R
H15B H 1.0998 -0.4293 0.4091 0.103 Uiso 1 1 calc R
H15C H 1.0041 -0.4508 0.4016 0.103 Uiso 1 1 calc R
N1 N 0.72966(8) 0.09099(17) -0.00212(12) 0.0318(3) Uani 1 1 d .
N2 N 0.67068(11) 0.1950(2) -0.19988(13) 0.0451(4) Uani 1 1 d .
N3 N 0.64236(9) 0.35218(17) -0.04430(13) 0.0353(3) Uani 1 1 d .
N4 N 1.01869(10) -0.3997(2) 0.25244(15) 0.0508(4) Uani 1 1 d .
O1 O 0.61573(8) -0.30934(16) 0.00661(14) 0.0492(4) Uani 1 1 d .
H1W H 0.6270(15) -0.418(3) -0.010(2) 0.059 Uiso 1 1 d .

loop_
_atom_site_aniso_label
_atom_site_aniso_U_11
_atom_site_aniso_U_22
_atom_site_aniso_U_33
_atom_site_aniso_U_23
_atom_site_aniso_U_13
_atom_site_aniso_U_12
P1 0.0252(2) 0.0350(2) 0.0492(3) 0.0006(2) 0.00499(19) -0.00235(17)
C1 0.0267(7) 0.0285(8) 0.0355(9) 0.0005(7) 0.0103(6) -0.0023(6)
C2 0.0509(12) 0.0555(12) 0.0368(10) -0.0062(9) 0.0067(9) -0.0072(9)
C3 0.0309(9) 0.0344(9) 0.0591(12) 0.0019(9) 0.0165(8) 0.0040(7)
C4 0.0354(9) 0.0427(10) 0.0548(12) -0.0053(9) 0.0232(9) -0.0020(8)
C5 0.0447(11) 0.0387(10) 0.0471(11) 0.0123(9) 0.0122(9) -0.0023(8)
C6 0.0326(8) 0.0317(8) 0.0378(9) -0.0019(7) 0.0067(7) -0.0049(7)
C7 0.0306(8) 0.0313(8) 0.0479(10) 0.0006(8) 0.0149(8) -0.0011(7)
C8 0.0312(8) 0.0290(8) 0.0422(10) 0.0033(7) 0.0151(7) 0.0010(6)
C9 0.0387(10) 0.0640(12) 0.0456(11) 0.0092(10) 0.0235(9) 0.0120(9)
C10 0.0468(11) 0.0701(14) 0.0374(10) 0.0091(10) 0.0159(9) 0.0121(10)
C11 0.0328(9) 0.0374(9) 0.0450(11) 0.0016(8) 0.0113(8) 0.0040(7)
C12 0.0324(9) 0.0571(12) 0.0485(11) -0.0014(10) 0.0196(8) 0.0051(8)
C13 0.0369(9) 0.0484(11) 0.0366(10) 0.0032(8) 0.0137(8) 0.0019(8)
C14 0.0337(11) 0.105(2) 0.0732(17) -0.0048(15) 0.0140(11) 0.0080(12)
C15 0.0490(13) 0.0909(18) 0.0546(14) 0.0103(13) 0.0017(11) 0.0131(12)
N1 0.0261(7) 0.0278(7) 0.0404(8) -0.0016(6) 0.0095(6) -0.0025(5)
N2 0.0500(10) 0.0499(9) 0.0387(9) -0.0013(7) 0.0188(7) -0.0070(7)
N3 0.0333(8) 0.0284(7) 0.0445(9) 0.0032(6) 0.0131(7) 0.0000(5)
N4 0.0344(8) 0.0615(11) 0.0514(10) 0.0029(9) 0.0070(7) 0.0098(7)
O1 0.0333(7) 0.0293(6) 0.0924(12) 0.0005(7) 0.0304(7) -0.0024(5)

loop_
_atom_type_symbol
_atom_type_description
_atom_type_scat_dispersion_real
_atom_type_scat_dispersion_imag
_atom_type_scat_source
C C 0.0033 0.0016 'International Tables Vol C Tables 4.2.6.8 and 6.1.1.4'
H H 0 0 'International Tables Vol C Tables 4.2.6.8 and 6.1.1.4'
N N 0.0061 0.0033 'International Tables Vol C Tables 4.2.6.8 and 6.1.1.4'
O O 0.0106 0.006 'International Tables Vol C Tables 4.2.6.8 and 6.1.1.4'
P P 0.1023 0.0942 'International Tables Vol C Tables 4.2.6.8 and 6.1.1.4'

loop_
_geom_angle_atom_site_label_1
_geom_angle_atom_site_label_2
_geom_angle_atom_site_label_3
_geom_angle
C3 P1 C2 95.69(9)
C3 P1 C1 94.68(8)
C2 P1 C1 97.08(9)
N1 C1 C7 112.86(13)
N1 C1 P1 112.67(11)
C7 C1 P1 111.62(11)
N1 C1 H1 106.4
C7 C1 H1 106.4
P1 C1 H1 106.4
N2 C2 P1 115.02(13)
N2 C2 H2A 108.5
P1 C2 H2A 108.5
N2 C2 H2B 108.5
P1 C2 H2B 108.5
H2A C2 H2B 107.5
N3 C3 P1 115.12(12)
N3 C3 H3A 108.5
P1 C3 H3A 108.5
N3 C3 H3B 108.5
P1 C3 H3B 108.5
H3A C3 H3B 107.5
N1 C4 N2 115.13(15)
N1 C4 H4A 108.5
N2 C4 H4A 108.5
N1 C4 H4B 108.5
N2 C4 H4B 108.5
H4A C4 H4B 107.5
N2 C5 N3 114.28(14)
N2 C5 H5A 108.7
N3 C5 H5A 108.7
N2 C5 H5B 108.7
N3 C5 H5B 108.7
H5A C5 H5B 107.6
N1 C6 N3 114.04(13)
N1 C6 H6A 108.7
N3 C6 H6A 108.7
N1 C6 H6B 108.7
N3 C6 H6B 108.7
H6A C6 H6B 107.6
O1 C7 C8 111.87(15)
O1 C7 C1 104.64(14)
C8 C7 C1 113.59(13)
O1 C7 H7 108.9
C8 C7 H7 108.9
C1 C7 H7 108.9
C13 C8 C9 116.69(16)
C13 C8 C7 121.30(17)
C9 C8 C7 122.01(17)
C10 C9 C8 122.11(19)
C10 C9 H9 118.9
C8 C9 H9 118.9
C9 C10 C11 121.14(19)
C9 C10 H10 119.4
C11 C10 H10 119.4
N4 C11 C12 121.87(18)
N4 C11 C10 121.59(18)
C12 C11 C10 116.50(17)
C13 C12 C11 121.38(18)
C13 C12 H12 119.3
C11 C12 H12 119.3
C8 C13 C12 122.06(18)
C8 C13 H13 119
C12 C13 H13 119
N4 C14 H14A 109.5
N4 C14 H14B 109.5
H14A C14 H14B 109.5
N4 C14 H14C 109.5
H14A C14 H14C 109.5
H14B C14 H14C 109.5
N4 C15 H15A 109.5
N4 C15 H15B 109.5
H15A C15 H15B 109.5
N4 C15 H15C 109.5
H15A C15 H15C 109.5
H15B C15 H15C 109.5
C4 N1 C6 108.00(13)
C4 N1 C1 113.09(13)
C6 N1 C1 110.72(13)
C5 N2 C4 108.33(15)
C5 N2 C2 111.04(17)
C4 N2 C2 109.31(15)
C5 N3 C6 108.32(14)
C5 N3 C3 111.11(15)
C6 N3 C3 110.41(14)
C11 N4 C14 118.74(18)
C11 N4 C15 119.26(19)
C14 N4 C15 114.26(19)
C7 O1 H1W 102.0(16)

loop_
_geom_bond_atom_site_label_1
_geom_bond_atom_site_label_2
_geom_bond_distance
P1 C3 1.8503(19)
P1 C2 1.859(2)
P1 C1 1.8695(16)
C1 N1 1.476(2)
C1 C7 1.531(2)
C1 H1 0.98
C2 N2 1.476(3)
C2 H2A 0.97
C2 H2B 0.97
C3 N3 1.470(2)
C3 H3A 0.97
C3 H3B 0.97
C4 N1 1.455(2)
C4 N2 1.469(2)
C4 H4A 0.97
C4 H4B 0.97
C5 N2 1.460(3)
C5 N3 1.467(3)
C5 H5A 0.97
C5 H5B 0.97
C6 N1 1.456(2)
C6 N3 1.469(2)
C6 H6A 0.97
C6 H6B 0.97
C7 O1 1.420(2)
C7 C8 1.504(2)
C7 H7 0.98
C8 C13 1.373(2)
C8 C9 1.382(3)
C9 C10 1.375(3)
C9 H9 0.93
C10 C11 1.394(3)
C10 H10 0.93
C11 N4 1.384(2)
C11 C12 1.389(3)
C12 C13 1.379(3)
C12 H12 0.93
C13 H13 0.93
C14 N4 1.434(3)
C14 H14A 0.96
C14 H14B 0.96
C14 H14C 0.96
C15 N4 1.448(3)
C15 H15A 0.96
C15 H15B 0.96
C15 H15C 0.96
O1 H1W 0.91(2)

loop_
_geom_torsion_atom_site_label_1
_geom_torsion_atom_site_label_2
_geom_torsion_atom_site_label_3
_geom_torsion_atom_site_label_4
_geom_torsion
P1 C1 C7 C8 173.19(13)
